data_7247625
loop_
_publ_author_name
'Wood, Oskar G.'
'Jones, Leanne'
'Hawes, Chris S.'

_publ_section_title
;
 Supporting coordination through hydrogen bonding in lanthanide complexes
 of 7-azaindole-N-oxide
;
_journal_issue 45
_journal_name_full CrystEngComm
_journal_page_first 6371
_journal_page_last 6378
_journal_paper_doi 10.1039/D3CE00985H
_journal_volume 25
_journal_year 2023
_chemical_formula_moiety 'C42 H36 Cl6 Eu2 N12 O6'
_chemical_formula_sum 'C42 H36 Cl6 Eu2 N12 O6'
_chemical_formula_weight 1321.45
_space_group_crystal_system triclinic
_space_group_IT_number 2
_space_group_name_Hall '-P 1'
_space_group_name_H-M_alt 'P -1'
_atom_sites_solution_hydrogens mixed
_atom_sites_solution_primary dual
_audit_creation_date 2023-08-02
_audit_creation_method
;
Olex2 1.5
(compiled 2023.03.06 svn.rbb2c1857 for OlexSys, GUI svn.r6748)
;
_audit_update_record
;
2023-08-10 deposited with the CCDC.	2023-11-01 downloaded from the CCDC.
;
_cell_angle_alpha 79.1160(10)
_cell_angle_beta 80.1310(10)
_cell_angle_gamma 79.9150(10)
_cell_formula_units_Z 1
_cell_length_a 8.4097(3)
_cell_length_b 10.7232(4)
_cell_length_c 13.8568(5)
_cell_measurement_reflns_used 9966
_cell_measurement_temperature 150.00
_cell_measurement_theta_max 28.223
_cell_measurement_theta_min 2.486
_cell_volume 1195.72(8)
_computing_cell_refinement 'SAINT V8.40B (?, 2016)'
_computing_data_reduction 'SAINT V8.40B (?, 2016)'
_computing_molecular_graphics 'Olex2 1.5 (Dolomanov et al., 2009)'
_computing_publication_material 'Olex2 1.5 (Dolomanov et al., 2009)'
_computing_structure_refinement 'XL  (Sheldrick, 2008)'
_computing_structure_solution 'SHELXT 2014/5 (Sheldrick, 2014)'
_diffrn_ambient_temperature 150.00
_diffrn_measured_fraction_theta_full 0.999
_diffrn_measured_fraction_theta_max 0.996
_diffrn_measurement_device_type 'Bruker D8 Quest ECO'
_diffrn_measurement_method '\f and \w scans'
_diffrn_radiation_type MoK\a
_diffrn_radiation_wavelength 0.71073
_diffrn_reflns_av_R_equivalents 0.0410
_diffrn_reflns_av_unetI/netI 0.0379
_diffrn_reflns_Laue_measured_fraction_full 0.999
_diffrn_reflns_Laue_measured_fraction_max 0.996
_diffrn_reflns_limit_h_max 11
_diffrn_reflns_limit_h_min -11
_diffrn_reflns_limit_k_max 14
_diffrn_reflns_limit_k_min -14
_diffrn_reflns_limit_l_max 18
_diffrn_reflns_limit_l_min -18
_diffrn_reflns_number 26086
_diffrn_reflns_point_group_measured_fraction_full 0.999
_diffrn_reflns_point_group_measured_fraction_max 0.996
_diffrn_reflns_theta_full 25.242
_diffrn_reflns_theta_max 28.335
_diffrn_reflns_theta_min 2.661
_diffrn_source_current 20.0
_diffrn_source_power 1.0
_diffrn_source_voltage 50.0
_diffrn_standards_number 0
_exptl_absorpt_coefficient_mu 2.994
_exptl_absorpt_correction_T_max 0.7457
_exptl_absorpt_correction_T_min 0.6910
_exptl_absorpt_correction_type multi-scan
_exptl_absorpt_process_details
;
SADABS-2016/2 (Bruker,2016/2) was used for absorption correction.
wR2(int) was 0.0592 before and 0.0525 after correction.
The Ratio of minimum to maximum transmission is 0.9266.
The \l/2 correction factor is Not present.
;
_exptl_crystal_colour colourless
_exptl_crystal_colour_primary colourless
_exptl_crystal_density_diffrn 1.835
_exptl_crystal_description block
_exptl_crystal_F_000 648
_exptl_crystal_size_max 0.16
_exptl_crystal_size_mid 0.1
_exptl_crystal_size_min 0.08
_refine_diff_density_max 2.124
_refine_diff_density_min -1.364
_refine_diff_density_rms 0.118
_refine_ls_extinction_method none
_refine_ls_goodness_of_fit_ref 1.078
_refine_ls_hydrogen_treatment mixed
_refine_ls_matrix_type full
_refine_ls_number_parameters 394
_refine_ls_number_reflns 5964
_refine_ls_number_restraints 174
_refine_ls_restrained_S_all 1.068
_refine_ls_R_factor_all 0.0454
_refine_ls_R_factor_gt 0.0331
_refine_ls_shift/su_max 0.001
_refine_ls_shift/su_mean 0.000
_refine_ls_structure_factor_coef Fsqd
_refine_ls_weighting_details 'w=1/[\s^2^(Fo^2^)+(0.0113P)^2^+3.0433P] where P=(Fo^2^+2Fc^2^)/3'
_refine_ls_weighting_scheme calc
_refine_ls_wR_factor_gt 0.0603
_refine_ls_wR_factor_ref 0.0644
_reflns_Friedel_coverage 0.000
_reflns_number_gt 5114
_reflns_number_total 5964
_reflns_threshold_expression 'I > 2\s(I)'
_cod_data_source_file d3ce00985h2.cif
_cod_data_source_block 4
_cod_depositor_comments 'Adding full bibliography for 7247622--7247628.cif.'
_cod_database_code 7247625
_shelx_shelxl_version_number 2018/3
_shelx_space_group_comment
;
The symmetry employed for this shelxl refinement is uniquely defined
by the following loop, which should always be used as a source of
symmetry information in preference to the above space-group names.
They are only intended as comments.
;
_shelx_estimated_absorpt_t_max 0.796
_shelx_estimated_absorpt_t_min 0.646
_olex2_refinement_description
;
1. Fixed Uiso
 At 1.2 times of:
  All C(H) groups, All N(H) groups
2. Restrained distances
 N4-H4 = N2-H2
 0.88 with sigma of 0.02
 N7-C22 \\sim N7-C26 \\sim N5-C19 \\sim N5-C15 \\sim N6-C19 \\sim N8-C26
 with sigma of 0.02
 N8-C28 \\sim N6-C21
 with sigma of 0.02
 C19-C18 \\sim C25-C26
 with sigma of 0.02
 C27-C25 \\sim C20-C18
 with sigma of 0.02
 C16-C15 \\sim C17-C16 \\sim C17-C18 \\sim C23-C22 \\sim C23-C24 \\sim C25-C24
 with sigma of 0.02
 C20-C21 \\sim C27-C28
 with sigma of 0.02
3. Rigid body (RIGU) restrains
 N5, N6, C15, C16, C17, C18, C19, C20, C21, N7, N8, C22, C23, C24, C25, C26,
 C27, C28
 with sigma for 1-2 distances of 0.001 and sigma for 1-3 distances of 0.001
4. Others
 Fixed Sof: N5(0.5) N6(0.5) H6A(0.5) C15(0.5) H15(0.5) C16(0.5) H16(0.5)
 C17(0.5) H17(0.5) C18(0.5) C19(0.5) C20(0.5) H20(0.5) C21(0.5) H21(0.5)
 N7(0.5) N8(0.5) H8A(0.5) C22(0.5) H22(0.5) C23(0.5) H23(0.5) C24(0.5) H24(0.5)
 C25(0.5) C26(0.5) C27(0.5) H27(0.5) C28(0.5) H28(0.5)
5.a Aromatic/amide H refined with riding coordinates:
 C1(H1), C2(H2A), C3(H3), C6(H6), C7(H7), C8(H8), C9(H9), C10(H10), C13(H13),
 C14(H14), N6(H6A), C15(H15), C16(H16), C17(H17), C20(H20), C21(H21), N8(H8A),
 C22(H22), C23(H23), C24(H24), C27(H27), C28(H28)
;
_olex2_submission_special_instructions 'No special instructions were received'

loop_
_space_group_symop_operation_xyz
'x, y, z'
'-x, -y, -z'

loop_
_atom_site_label
_atom_site_type_symbol
_atom_site_fract_x
_atom_site_fract_y
_atom_site_fract_z
_atom_site_U_iso_or_equiv
_atom_site_adp_type
_atom_site_occupancy
_atom_site_site_symmetry_order
_atom_site_calc_flag
_atom_site_refinement_flags_posn
_atom_site_refinement_flags_adp
_atom_site_refinement_flags_occupancy
_atom_site_disorder_assembly
_atom_site_disorder_group
Eu1 Eu 0.54434(2) 0.58288(2) 0.34687(2) 0.02347(6) Uani 1 1 d . . . . .
Cl1 Cl 0.79770(16) 0.65898(15) 0.40188(8) 0.0608(4) Uani 1 1 d . . . . .
Cl2 Cl 0.29349(13) 0.48825(11) 0.30261(8) 0.0434(3) Uani 1 1 d . . . . .
Cl3 Cl 0.63905(11) 0.68855(9) 0.15667(6) 0.02897(19) Uani 1 1 d . . . . .
O1 O 0.7046(4) 0.4160(3) 0.28308(17) 0.0362(7) Uani 1 1 d . . . . .
O2 O 0.3833(3) 0.7836(2) 0.33682(18) 0.0337(6) Uani 1 1 d . . . . .
O3 O 0.4096(3) 0.6013(2) 0.51442(18) 0.0363(7) Uani 1 1 d . . . . .
N1 N 0.8042(4) 0.3940(3) 0.1986(2) 0.0343(8) Uani 1 1 d . . . . .
N2 N 0.5756(4) 0.3717(3) 0.1259(2) 0.0283(7) Uani 1 1 d D . . . .
H2 H 0.497(4) 0.389(4) 0.175(2) 0.034 Uiso 1 1 d D U . . .
N3 N 0.3522(4) 0.8724(3) 0.2579(2) 0.0301(7) Uani 1 1 d . . . . .
N4 N 0.0929(4) 0.8082(3) 0.2563(2) 0.0331(7) Uani 1 1 d D . . . .
H4 H 0.097(5) 0.736(3) 0.296(3) 0.040 Uiso 1 1 d D U . . .
C1 C 0.9663(4) 0.3938(4) 0.1875(3) 0.0316(8) Uani 1 1 d . . . . .
H1 H 1.013623 0.413465 0.239247 0.038 Uiso 1 1 calc R U . . .
C2 C 1.0649(5) 0.3651(4) 0.1013(3) 0.0453(11) Uani 1 1 d . . . . .
H2A H 1.179457 0.363637 0.094914 0.054 Uiso 1 1 calc R U . . .
C3 C 0.9972(6) 0.3387(4) 0.0243(3) 0.0475(12) Uani 1 1 d . . . . .
H3 H 1.064317 0.318943 -0.034949 0.057 Uiso 1 1 calc R U . . .
C4 C 0.8299(5) 0.3416(4) 0.0356(3) 0.0362(10) Uani 1 1 d . . . . .
C5 C 0.7368(5) 0.3705(4) 0.1264(3) 0.0330(9) Uani 1 1 d . . . . .
C6 C 0.7121(6) 0.3279(4) -0.0217(3) 0.0401(10) Uani 1 1 d . . . . .
H6 H 0.733545 0.308557 -0.087194 0.048 Uiso 1 1 calc R U . . .
C7 C 0.5646(6) 0.3471(4) 0.0328(3) 0.0373(10) Uani 1 1 d . . . . .
H7 H 0.464997 0.344270 0.010279 0.045 Uiso 1 1 calc R U . . .
C8 C 0.4590(6) 0.9532(4) 0.2125(3) 0.0405(10) Uani 1 1 d . . . . .
H8 H 0.559152 0.947560 0.237104 0.049 Uiso 1 1 calc R U . . .
C9 C 0.4248(7) 1.0438(4) 0.1308(4) 0.0525(13) Uani 1 1 d . . . . .
H9 H 0.503196 1.097837 0.099060 0.063 Uiso 1 1 calc R U . . .
C10 C 0.2795(7) 1.0573(4) 0.0945(3) 0.0499(13) Uani 1 1 d . . . . .
H10 H 0.255818 1.120801 0.038954 0.060 Uiso 1 1 calc R U . . .
C11 C 0.1682(6) 0.9757(4) 0.1413(3) 0.0385(10) Uani 1 1 d . . . . .
C12 C 0.2112(5) 0.8816(3) 0.2224(3) 0.0299(8) Uani 1 1 d . . . . .
C13 C 0.0110(6) 0.9544(5) 0.1297(3) 0.0492(12) Uani 1 1 d . . . . .
H13 H -0.054622 1.003286 0.082386 0.059 Uiso 1 1 calc R U . . .
C14 C -0.0292(6) 0.8523(5) 0.1977(3) 0.0441(11) Uani 1 1 d . . . . .
H14 H -0.126780 0.816407 0.204244 0.053 Uiso 1 1 calc R U . . .
N5 N 0.3641(7) 0.7266(6) 0.5430(4) 0.0199(10) Uani 0.5 1 d D . P A 1
N6 N 0.0877(10) 0.6914(12) 0.5507(10) 0.027(2) Uani 0.5 1 d D . P A 1
H6A H 0.104854 0.616517 0.530521 0.033 Uiso 0.5 1 calc R U P A 1
C15 C 0.4595(18) 0.8087(18) 0.556(2) 0.028(2) Uani 0.5 1 d D . P A 1
H15 H 0.574663 0.788121 0.541229 0.033 Uiso 0.5 1 calc R U P A 1
C16 C 0.3947(12) 0.9213(9) 0.5905(8) 0.0352(18) Uani 0.5 1 d D . P A 1
H16 H 0.465152 0.975170 0.602481 0.042 Uiso 0.5 1 calc R U P A 1
C17 C 0.2301(11) 0.9565(10) 0.6077(7) 0.0352(18) Uani 0.5 1 d D . P A 1
H17 H 0.185686 1.035839 0.629560 0.042 Uiso 0.5 1 calc R U P A 1
C18 C 0.1288(12) 0.8766(7) 0.5931(6) 0.0266(15) Uani 0.5 1 d D . P A 1
C19 C 0.2038(8) 0.7601(7) 0.5588(4) 0.0209(11) Uani 0.5 1 d D . P A 1
C20 C -0.0416(11) 0.8717(8) 0.6051(6) 0.0338(17) Uani 0.5 1 d D . P A 1
H20 H -0.126017 0.935825 0.627002 0.041 Uiso 0.5 1 calc R U P A 1
C21 C -0.0632(11) 0.7598(9) 0.5800(8) 0.036(2) Uani 0.5 1 d D . P A 1
H21 H -0.165590 0.732774 0.582138 0.043 Uiso 0.5 1 calc R U P A 1
N7 N 0.2748(8) 0.6913(6) 0.5313(4) 0.0269(11) Uani 0.5 1 d D . P A 2
N8 N 0.4707(15) 0.7987(16) 0.5719(19) 0.037(4) Uani 0.5 1 d D . P A 2
H8A H 0.560125 0.744236 0.559725 0.044 Uiso 0.5 1 calc R U P A 2
C22 C 0.1145(13) 0.6908(15) 0.5290(13) 0.031(2) Uani 0.5 1 d D . P A 2
H22 H 0.083377 0.622403 0.505274 0.037 Uiso 0.5 1 calc R U P A 2
C23 C -0.0045(12) 0.7860(9) 0.5599(8) 0.0362(19) Uani 0.5 1 d D . P A 2
H23 H -0.116273 0.782241 0.558944 0.043 Uiso 0.5 1 calc R U P A 2
C24 C 0.0398(14) 0.8864(8) 0.5922(7) 0.0358(18) Uani 0.5 1 d D . P A 2
H24 H -0.041267 0.952526 0.614237 0.043 Uiso 0.5 1 calc R U P A 2
C25 C 0.2000(12) 0.8911(9) 0.5926(6) 0.0310(16) Uani 0.5 1 d D . P A 2
C26 C 0.3178(10) 0.7878(8) 0.5609(5) 0.0290(13) Uani 0.5 1 d D . P A 2
C27 C 0.2982(13) 0.9697(10) 0.6200(8) 0.043(2) Uani 0.5 1 d D . P A 2
H27 H 0.259508 1.048541 0.643962 0.052 Uiso 0.5 1 calc R U P A 2
C28 C 0.4571(13) 0.9138(11) 0.6065(11) 0.052(3) Uani 0.5 1 d D . P A 2
H28 H 0.546324 0.948806 0.619075 0.063 Uiso 0.5 1 calc R U P A 2

loop_
_atom_site_aniso_label
_atom_site_aniso_U_11
_atom_site_aniso_U_22
_atom_site_aniso_U_33
_atom_site_aniso_U_23
_atom_site_aniso_U_13
_atom_site_aniso_U_12
Eu1 0.02766(10) 0.02635(10) 0.01270(8) -0.00290(6) -0.00088(6) 0.00376(7)
Cl1 0.0573(8) 0.0997(11) 0.0349(6) -0.0033(6) -0.0168(5) -0.0355(7)
Cl2 0.0389(6) 0.0506(7) 0.0415(6) -0.0002(5) -0.0089(5) -0.0138(5)
Cl3 0.0356(5) 0.0319(5) 0.0167(4) -0.0031(3) 0.0000(3) -0.0022(4)
O1 0.0485(17) 0.0371(16) 0.0148(11) -0.0053(11) 0.0030(11) 0.0094(13)
O2 0.0447(17) 0.0305(14) 0.0185(12) -0.0009(10) -0.0028(11) 0.0093(12)
O3 0.0468(17) 0.0302(15) 0.0182(12) -0.0013(10) 0.0068(11) 0.0172(12)
N1 0.040(2) 0.0295(18) 0.0284(16) -0.0030(13) -0.0023(14) 0.0032(15)
N2 0.0298(17) 0.0293(17) 0.0251(15) -0.0040(13) 0.0013(13) -0.0082(14)
N3 0.0380(19) 0.0247(16) 0.0237(15) -0.0052(12) -0.0015(14) 0.0044(14)
N4 0.0336(18) 0.0324(19) 0.0288(16) -0.0050(14) 0.0046(14) -0.0017(15)
C1 0.0213(18) 0.039(2) 0.0308(19) -0.0018(16) -0.0040(15) 0.0029(16)
C2 0.030(2) 0.050(3) 0.047(3) -0.006(2) 0.0043(19) 0.006(2)
C3 0.057(3) 0.043(3) 0.033(2) -0.0062(19) 0.006(2) 0.006(2)
C4 0.046(2) 0.026(2) 0.0275(19) -0.0030(15) 0.0092(18) 0.0035(18)
C5 0.041(2) 0.025(2) 0.0302(19) -0.0037(15) -0.0006(17) -0.0009(17)
C6 0.056(3) 0.030(2) 0.0277(19) -0.0089(16) 0.0064(19) 0.0040(19)
C7 0.056(3) 0.028(2) 0.030(2) -0.0071(16) -0.0055(19) -0.0116(19)
C8 0.045(3) 0.028(2) 0.047(2) -0.0120(19) 0.005(2) -0.0082(19)
C9 0.070(4) 0.028(2) 0.052(3) 0.000(2) 0.011(3) -0.014(2)
C10 0.073(4) 0.026(2) 0.037(2) 0.0067(18) 0.002(2) 0.005(2)
C11 0.055(3) 0.031(2) 0.0229(18) -0.0039(16) -0.0043(18) 0.0095(19)
C12 0.041(2) 0.0217(19) 0.0223(17) -0.0045(14) 0.0024(16) 0.0034(16)
C13 0.050(3) 0.061(3) 0.029(2) -0.012(2) -0.009(2) 0.020(2)
C14 0.036(2) 0.062(3) 0.033(2) -0.017(2) -0.0009(18) 0.002(2)
N5 0.024(2) 0.022(3) 0.013(2) -0.005(2) -0.0036(18) -0.0011(19)
N6 0.028(3) 0.032(3) 0.022(6) -0.002(3) -0.008(3) -0.004(2)
C15 0.034(3) 0.032(3) 0.021(6) -0.004(4) -0.005(3) -0.012(3)
C16 0.040(3) 0.036(3) 0.035(4) -0.013(3) -0.008(3) -0.011(3)
C17 0.042(3) 0.035(3) 0.032(4) -0.011(3) -0.004(3) -0.007(2)
C18 0.027(3) 0.026(3) 0.024(4) -0.005(2) 0.001(3) 0.001(2)
C19 0.0250(19) 0.024(2) 0.012(3) -0.001(2) -0.0031(19) 0.0002(18)
C20 0.027(3) 0.036(3) 0.034(4) -0.003(3) 0.001(3) 0.001(2)
C21 0.027(2) 0.039(4) 0.038(5) -0.003(3) -0.006(3) -0.002(2)
N7 0.033(3) 0.029(3) 0.015(3) -0.002(2) 0.001(2) -0.001(2)
N8 0.035(3) 0.038(4) 0.036(10) -0.012(6) 0.002(3) -0.005(2)
C22 0.035(3) 0.036(4) 0.020(6) -0.003(4) -0.002(3) -0.003(3)
C23 0.034(3) 0.041(4) 0.033(5) -0.007(3) -0.008(4) 0.001(3)
C24 0.036(3) 0.038(4) 0.031(4) -0.008(3) -0.003(4) 0.000(3)
C25 0.037(3) 0.029(3) 0.024(4) -0.004(3) -0.002(3) -0.001(2)
C26 0.035(3) 0.027(3) 0.020(3) -0.001(2) 0.002(2) -0.003(2)
C27 0.039(4) 0.041(4) 0.051(5) -0.022(4) 0.003(4) -0.005(3)
C28 0.038(4) 0.051(5) 0.074(8) -0.033(5) 0.001(4) -0.006(3)

loop_
_atom_type_symbol
_atom_type_description
_atom_type_scat_dispersion_real
_atom_type_scat_dispersion_imag
_atom_type_scat_source
C C 0.0033 0.0016 'International Tables Vol C Tables 4.2.6.8 and 6.1.1.4'
H H 0.0000 0.0000 'International Tables Vol C Tables 4.2.6.8 and 6.1.1.4'
Cl Cl 0.1484 0.1585 'International Tables Vol C Tables 4.2.6.8 and 6.1.1.4'
Eu Eu -0.1578 3.6682 'International Tables Vol C Tables 4.2.6.8 and 6.1.1.4'
N N 0.0061 0.0033 'International Tables Vol C Tables 4.2.6.8 and 6.1.1.4'
O O 0.0106 0.0060 'International Tables Vol C Tables 4.2.6.8 and 6.1.1.4'

loop_
_geom_angle_atom_site_label_1
_geom_angle_atom_site_label_2
_geom_angle_atom_site_label_3
_geom_angle
_geom_angle_site_symmetry_1
_geom_angle_site_symmetry_3
_geom_angle_publ_flag
Cl1 Eu1 Eu1 83.60(3) . 2_666 ?
Cl1 Eu1 Cl2 175.23(4) . . ?
Cl1 Eu1 Cl3 89.62(3) . . ?
Cl2 Eu1 Eu1 92.49(2) . 2_666 ?
Cl2 Eu1 Cl3 94.17(3) . . ?
Cl3 Eu1 Eu1 172.83(2) . 2_666 ?
O1 Eu1 Eu1 100.74(6) . 2_666 ?
O1 Eu1 Cl1 92.62(8) . . ?
O1 Eu1 Cl2 85.40(8) . . ?
O1 Eu1 Cl3 77.16(7) . . ?
O1 Eu1 O2 154.40(9) . . ?
O1 Eu1 O3 71.20(8) . 2_666 ?
O1 Eu1 O3 131.33(9) . . ?
O2 Eu1 Eu1 104.33(6) . 2_666 ?
O2 Eu1 Cl1 95.20(8) . . ?
O2 Eu1 Cl2 88.41(8) . . ?
O2 Eu1 Cl3 78.56(6) . . ?
O2 Eu1 O3 73.69(8) . . ?
O2 Eu1 O3 133.90(8) . 2_666 ?
O3 Eu1 Eu1 29.59(5) 2_666 2_666 ?
O3 Eu1 Eu1 30.66(6) . 2_666 ?
O3 Eu1 Cl1 85.47(8) . . ?
O3 Eu1 Cl1 83.50(8) 2_666 . ?
O3 Eu1 Cl2 92.57(8) . . ?
O3 Eu1 Cl2 91.74(8) 2_666 . ?
O3 Eu1 Cl3 147.20(6) 2_666 . ?
O3 Eu1 Cl3 151.22(6) . . ?
O3 Eu1 O3 60.25(10) . 2_666 ?
N1 O1 Eu1 138.7(2) . . ?
N3 O2 Eu1 130.5(2) . . ?
Eu1 O3 Eu1 119.75(10) . 2_666 ?
N5 O3 Eu1 115.9(3) . 2_666 ?
N5 O3 Eu1 119.3(3) . . ?
N7 O3 Eu1 121.1(3) . . ?
C1 N1 O1 122.5(3) . . ?
C5 N1 O1 117.2(3) . . ?
C5 N1 C1 120.2(3) . . ?
C5 N2 H2 126(3) . . ?
C5 N2 C7 105.2(3) . . ?
C7 N2 H2 129(3) . . ?
O2 N3 C8 121.9(4) . . ?
O2 N3 C12 119.2(3) . . ?
C12 N3 C8 118.9(3) . . ?
C12 N4 H4 129(3) . . ?
C12 N4 C14 107.1(4) . . ?
C14 N4 H4 123(3) . . ?
N1 C1 H1 119.7 . . ?
N1 C1 C2 120.7(4) . . ?
C2 C1 H1 119.7 . . ?
C1 C2 H2A 119.8 . . ?
C1 C2 C3 120.3(4) . . ?
C3 C2 H2A 119.8 . . ?
C2 C3 H3 120.7 . . ?
C4 C3 C2 118.6(4) . . ?
C4 C3 H3 120.7 . . ?
C3 C4 C5 117.9(4) . . ?
C3 C4 C6 138.0(4) . . ?
C6 C4 C5 104.1(4) . . ?
N1 C5 N2 126.7(4) . . ?
N1 C5 C4 122.2(4) . . ?
N2 C5 C4 111.1(4) . . ?
C4 C6 H6 126.0 . . ?
C7 C6 C4 108.0(4) . . ?
C7 C6 H6 126.0 . . ?
N2 C7 H7 124.2 . . ?
C6 C7 N2 111.6(4) . . ?
C6 C7 H7 124.2 . . ?
N3 C8 H8 119.5 . . ?
N3 C8 C9 121.0(4) . . ?
C9 C8 H8 119.5 . . ?
C8 C9 H9 119.4 . . ?
C10 C9 C8 121.3(4) . . ?
C10 C9 H9 119.4 . . ?
C9 C10 H10 120.9 . . ?
C9 C10 C11 118.1(4) . . ?
C11 C10 H10 120.9 . . ?
C10 C11 C12 118.5(4) . . ?
C10 C11 C13 137.3(4) . . ?
C12 C11 C13 104.2(4) . . ?
N3 C12 N4 127.1(3) . . ?
N3 C12 C11 122.2(4) . . ?
N4 C12 C11 110.7(4) . . ?
C11 C13 H13 125.9 . . ?
C14 C13 C11 108.2(4) . . ?
C14 C13 H13 125.9 . . ?
N4 C14 H14 125.1 . . ?
C13 C14 N4 109.8(4) . . ?
C13 C14 H14 125.1 . . ?
C15 N5 O3 129.4(8) . . ?
C19 N5 O3 112.3(6) . . ?
C19 N5 C15 118.3(9) . . ?
C19 N6 H6A 126.1 . . ?
C19 N6 C21 107.9(8) . . ?
C21 N6 H6A 126.1 . . ?
N5 C15 H15 119.2 . . ?
N5 C15 C16 121.6(13) . . ?
C16 C15 H15 119.2 . . ?
C15 C16 H16 119.7 . . ?
C17 C16 C15 120.5(9) . . ?
C17 C16 H16 119.7 . . ?
C16 C17 H17 120.3 . . ?
C16 C17 C18 119.5(9) . . ?
C18 C17 H17 120.3 . . ?
C17 C18 C19 117.2(8) . . ?
C17 C18 C20 138.2(8) . . ?
C20 C18 C19 104.6(7) . . ?
N5 C19 N6 127.5(8) . . ?
N5 C19 C18 122.7(7) . . ?
N6 C19 C18 109.7(7) . . ?
C18 C20 H20 125.8 . . ?
C21 C20 C18 108.5(7) . . ?
C21 C20 H20 125.8 . . ?
N6 C21 H21 125.3 . . ?
C20 C21 N6 109.4(9) . . ?
C20 C21 H21 125.3 . . ?
C22 N7 O3 131.7(7) . . ?
C26 N7 O3 109.4(7) . . ?
C26 N7 C22 118.7(9) . . ?
C26 N8 H8A 127.3 . . ?
C26 N8 C28 105.3(11) . . ?
C28 N8 H8A 127.3 . . ?
N7 C22 H22 118.9 . . ?
N7 C22 C23 122.2(11) . . ?
C23 C22 H22 118.9 . . ?
C22 C23 H23 120.4 . . ?
C24 C23 C22 119.2(10) . . ?
C24 C23 H23 120.4 . . ?
C23 C24 H24 120.1 . . ?
C25 C24 C23 119.8(9) . . ?
C25 C24 H24 120.1 . . ?
C24 C25 C26 118.2(9) . . ?
C24 C25 C27 139.1(8) . . ?
C27 C25 C26 102.7(7) . . ?
N7 C26 N8 125.6(10) . . ?
N7 C26 C25 121.9(8) . . ?
N8 C26 C25 112.4(9) . . ?
C25 C27 H27 125.6 . . ?
C28 C27 C25 108.8(9) . . ?
C28 C27 H27 125.6 . . ?
N8 C28 H28 124.7 . . ?
C27 C28 N8 110.7(10) . . ?
C27 C28 H28 124.7 . . ?

loop_
_geom_bond_atom_site_label_1
_geom_bond_atom_site_label_2
_geom_bond_distance
_geom_bond_site_symmetry_2
_geom_bond_publ_flag
Eu1 Eu1 4.2727(4) 2_666 ?
Eu1 Cl1 2.6810(12) . ?
Eu1 Cl2 2.6989(11) . ?
Eu1 Cl3 2.7080(8) . ?
Eu1 O1 2.268(2) . ?
Eu1 O2 2.327(2) . ?
Eu1 O3 2.430(2) . ?
Eu1 O3 2.509(2) 2_666 ?
O1 N1 1.352(4) . ?
O2 N3 1.338(4) . ?
O3 N5 1.441(7) . ?
O3 N7 1.372(7) . ?
N1 C1 1.345(5) . ?
N1 C5 1.313(5) . ?
N2 H2 0.885(18) . ?
N2 C5 1.354(5) . ?
N2 C7 1.385(5) . ?
N3 C8 1.352(5) . ?
N3 C12 1.341(5) . ?
N4 H4 0.860(19) . ?
N4 C12 1.343(5) . ?
N4 C14 1.381(5) . ?
C1 H1 0.9500 . ?
C1 C2 1.385(5) . ?
C2 H2A 0.9500 . ?
C2 C3 1.386(7) . ?
C3 H3 0.9500 . ?
C3 C4 1.384(6) . ?
C4 C5 1.421(5) . ?
C4 C6 1.413(6) . ?
C6 H6 0.9500 . ?
C6 C7 1.340(6) . ?
C7 H7 0.9500 . ?
C8 H8 0.9500 . ?
C8 C9 1.381(6) . ?
C9 H9 0.9500 . ?
C9 C10 1.374(7) . ?
C10 H10 0.9500 . ?
C10 C11 1.389(6) . ?
C11 C12 1.412(5) . ?
C11 C13 1.421(7) . ?
C13 H13 0.9500 . ?
C13 C14 1.353(7) . ?
C14 H14 0.9500 . ?
N5 C15 1.346(11) . ?
N5 C19 1.324(8) . ?
N6 H6A 0.8800 . ?
N6 C19 1.352(9) . ?
N6 C21 1.386(11) . ?
C15 H15 0.9500 . ?
C15 C16 1.371(13) . ?
C16 H16 0.9500 . ?
C16 C17 1.361(10) . ?
C17 H17 0.9500 . ?
C17 C18 1.371(10) . ?
C18 C19 1.424(9) . ?
C18 C20 1.423(10) . ?
C20 H20 0.9500 . ?
C20 C21 1.360(11) . ?
C21 H21 0.9500 . ?
N7 C22 1.355(11) . ?
N7 C26 1.309(9) . ?
N8 H8A 0.8800 . ?
N8 C26 1.348(11) . ?
N8 C28 1.386(13) . ?
C22 H22 0.9500 . ?
C22 C23 1.374(11) . ?
C23 H23 0.9500 . ?
C23 C24 1.370(10) . ?
C24 H24 0.9500 . ?
C24 C25 1.358(10) . ?
C25 C26 1.432(10) . ?
C25 C27 1.418(12) . ?
C27 H27 0.9500 . ?
C27 C28 1.363(12) . ?
C28 H28 0.9500 . ?

loop_
_geom_hbond_atom_site_label_D
_geom_hbond_atom_site_label_H
_geom_hbond_atom_site_label_A
_geom_hbond_distance_DH
_geom_hbond_distance_HA
_geom_hbond_distance_DA
_geom_hbond_angle_DHA
_geom_hbond_site_symmetry_A
_geom_hbond_publ_flag
N2 H2 Cl2 0.885(18) 2.50(2) 3.364(3) 166(4) . yes
N4 H4 Cl2 0.860(19) 2.87(3) 3.541(4) 136(4) . yes
N6 H6A Cl1 0.88 2.94 3.673(13) 141.9 2_666 yes
N8 H8A Cl1 0.88 2.87 3.609(18) 142.8 . yes
N8 H8A Cl2 0.88 3.05 3.67(2) 128.9 2_666 yes

loop_
_geom_torsion_atom_site_label_1
_geom_torsion_atom_site_label_2
_geom_torsion_atom_site_label_3
_geom_torsion_atom_site_label_4
_geom_torsion
_geom_torsion_site_symmetry_1
_geom_torsion_site_symmetry_2
_geom_torsion_site_symmetry_3
_geom_torsion_site_symmetry_4
_geom_torsion_publ_flag
Eu1 O1 N1 C1 94.3(4) . . . . ?
Eu1 O1 N1 C5 -86.7(5) . . . . ?
Eu1 O2 N3 C8 -79.6(4) . . . . ?
Eu1 O2 N3 C12 100.2(3) . . . . ?
Eu1 O3 N5 C15 -68.8(18) . . . . ?
Eu1 O3 N5 C15 85.9(18) 2_666 . . . ?
Eu1 O3 N5 C19 112.2(5) . . . . ?
Eu1 O3 N5 C19 -93.2(5) 2_666 . . . ?
Eu1 O3 N7 C22 -78.2(12) 2_666 . . . ?
Eu1 O3 N7 C22 83.0(13) . . . . ?
Eu1 O3 N7 C26 -102.2(5) . . . . ?
Eu1 O3 N7 C26 96.6(5) 2_666 . . . ?
O1 N1 C1 C2 177.1(4) . . . . ?
O1 N1 C5 N2 3.3(6) . . . . ?
O1 N1 C5 C4 -177.7(3) . . . . ?
O2 N3 C8 C9 179.7(4) . . . . ?
O2 N3 C12 N4 -1.4(5) . . . . ?
O2 N3 C12 C11 177.9(3) . . . . ?
O3 N5 C15 C16 -175.3(14) . . . . ?
O3 N5 C19 N6 -0.1(11) . . . . ?
O3 N5 C19 C18 176.4(6) . . . . ?
O3 N7 C22 C23 172.1(9) . . . . ?
O3 N7 C26 N8 0.9(16) . . . . ?
O3 N7 C26 C25 -174.3(6) . . . . ?
N1 C1 C2 C3 1.3(7) . . . . ?
N3 C8 C9 C10 1.8(7) . . . . ?
C1 N1 C5 N2 -177.6(4) . . . . ?
C1 N1 C5 C4 1.3(6) . . . . ?
C1 C2 C3 C4 0.0(7) . . . . ?
C2 C3 C4 C5 -0.6(6) . . . . ?
C2 C3 C4 C6 176.2(5) . . . . ?
C3 C4 C5 N1 0.0(6) . . . . ?
C3 C4 C5 N2 179.1(4) . . . . ?
C3 C4 C6 C7 -177.3(5) . . . . ?
C4 C6 C7 N2 -0.9(5) . . . . ?
C5 N1 C1 C2 -1.9(6) . . . . ?
C5 N2 C7 C6 1.6(5) . . . . ?
C5 C4 C6 C7 -0.2(5) . . . . ?
C6 C4 C5 N1 -177.8(4) . . . . ?
C6 C4 C5 N2 1.2(4) . . . . ?
C7 N2 C5 N1 177.3(4) . . . . ?
C7 N2 C5 C4 -1.7(4) . . . . ?
C8 N3 C12 N4 178.5(4) . . . . ?
C8 N3 C12 C11 -2.2(5) . . . . ?
C8 C9 C10 C11 -1.0(7) . . . . ?
C9 C10 C11 C12 -1.2(6) . . . . ?
C9 C10 C11 C13 -179.1(5) . . . . ?
C10 C11 C12 N3 2.9(6) . . . . ?
C10 C11 C12 N4 -177.7(3) . . . . ?
C10 C11 C13 C14 176.3(5) . . . . ?
C11 C13 C14 N4 2.2(5) . . . . ?
C12 N3 C8 C9 -0.1(6) . . . . ?
C12 N4 C14 C13 -1.6(5) . . . . ?
C12 C11 C13 C14 -1.8(5) . . . . ?
C13 C11 C12 N3 -178.5(3) . . . . ?
C13 C11 C12 N4 0.9(4) . . . . ?
C14 N4 C12 N3 179.7(4) . . . . ?
C14 N4 C12 C11 0.4(4) . . . . ?
N5 C15 C16 C17 -3(3) . . . . ?
C15 N5 C19 N6 -179.3(18) . . . . ?
C15 N5 C19 C18 -2.8(18) . . . . ?
C15 C16 C17 C18 2(2) . . . . ?
C16 C17 C18 C19 -1.0(12) . . . . ?
C16 C17 C18 C20 176.7(10) . . . . ?
C17 C18 C19 N5 1.5(11) . . . . ?
C17 C18 C19 N6 178.5(9) . . . . ?
C17 C18 C20 C21 -177.5(11) . . . . ?
C18 C20 C21 N6 -0.7(12) . . . . ?
C19 N5 C15 C16 4(3) . . . . ?
C19 N6 C21 C20 0.7(13) . . . . ?
C19 C18 C20 C21 0.3(9) . . . . ?
C20 C18 C19 N5 -176.9(6) . . . . ?
C20 C18 C19 N6 0.1(10) . . . . ?
C21 N6 C19 N5 176.4(8) . . . . ?
C21 N6 C19 C18 -0.5(13) . . . . ?
N7 C22 C23 C24 1(2) . . . . ?
C22 N7 C26 N8 176.4(17) . . . . ?
C22 N7 C26 C25 1.2(14) . . . . ?
C22 C23 C24 C25 0.5(16) . . . . ?
C23 C24 C25 C26 -1.4(13) . . . . ?
C23 C24 C25 C27 -178.1(11) . . . . ?
C24 C25 C26 N7 0.6(12) . . . . ?
C24 C25 C26 N8 -175.2(14) . . . . ?
C24 C25 C27 C28 175.9(12) . . . . ?
C25 C27 C28 N8 -0.8(17) . . . . ?
C26 N7 C22 C23 -2(2) . . . . ?
C26 N8 C28 C27 2(2) . . . . ?
C26 C25 C27 C28 -1.0(11) . . . . ?
C27 C25 C26 N7 178.3(8) . . . . ?
C27 C25 C26 N8 2.6(15) . . . . ?
C28 N8 C26 N7 -178.6(11) . . . . ?
C28 N8 C26 C25 -3(2) . . . . ?
